data_7127276
loop_
_publ_author_name
'Jim\'enez, Vicente G'
'Mayorga-Burrezo, Paula'
'Blanco, Victor'
'Lloveras, Vega'
'G\'omez-Garc\'ia, Carlos J'
'\<Solomek, Tom\'a\<s'
'Cuerva, Juan M.'
'Veciana, Jaume'
'Campa\~na, Araceli G'

_publ_section_title
;
 Dibenzocycloheptatriene as end-group of Thiele and tetrabenzo-Chichibabin
 hydrocarbons.
;
_journal_issue 84
_journal_name_full 'Chemical communications (Cambridge, England)'
_journal_page_first 12813
_journal_page_last 12816
_journal_paper_doi 10.1039/d0cc04489j
_journal_volume 56
_journal_year 2020
_chemical_formula_sum 'C59 H40 Cl2 O2'
_chemical_formula_weight 851.81
_space_group_crystal_system triclinic
_space_group_IT_number 2
_space_group_name_Hall '-P 1'
_space_group_name_H-M_alt 'P -1'
_atom_sites_solution_hydrogens geom
_audit_creation_method SHELXL-2018/3
_audit_update_record
;
2020-06-24 deposited with the CCDC.	2020-09-16 downloaded from the CCDC.
;
_cell_angle_alpha 87.560(2)
_cell_angle_beta 70.753(2)
_cell_angle_gamma 71.905(2)
_cell_formula_units_Z 2
_cell_length_a 10.9191(6)
_cell_length_b 14.2474(8)
_cell_length_c 15.1184(9)
_cell_measurement_reflns_used 9892
_cell_measurement_temperature 100(2)
_cell_measurement_theta_max 28.315
_cell_measurement_theta_min 2.2315
_cell_volume 2106.0(2)
_computing_cell_refinement 'Bruker APEX3'
_computing_data_collection 'Bruker APEX3'
_computing_data_reduction 'SAINT V8.37A'
_computing_molecular_graphics 'USCF Chimera 1.13 and OLEX2'
_computing_publication_material 'WinGX CIF routines'
_computing_structure_refinement 'SHELXL-2018/3 (Sheldrick, 2018)'
_computing_structure_solution 'SHELXT-2014/5 (Sheldrick, 2014)'
_diffrn_ambient_temperature 100(2)
_diffrn_measured_fraction_theta_full 0.998
_diffrn_measured_fraction_theta_max 0.996
_diffrn_measurement_device_type 'Bruker D8 Venture'
_diffrn_radiation_type MoK\a
_diffrn_radiation_wavelength 0.71073
_diffrn_reflns_av_R_equivalents 0.0534
_diffrn_reflns_av_unetI/netI 0.0402
_diffrn_reflns_Laue_measured_fraction_full 0.998
_diffrn_reflns_Laue_measured_fraction_max 0.996
_diffrn_reflns_limit_h_max 14
_diffrn_reflns_limit_h_min -14
_diffrn_reflns_limit_k_max 19
_diffrn_reflns_limit_k_min -19
_diffrn_reflns_limit_l_max 20
_diffrn_reflns_limit_l_min -20
_diffrn_reflns_number 54168
_diffrn_reflns_point_group_measured_fraction_full 0.998
_diffrn_reflns_point_group_measured_fraction_max 0.996
_diffrn_reflns_theta_full 25.242
_diffrn_reflns_theta_max 28.369
_diffrn_reflns_theta_min 2.231
_exptl_absorpt_coefficient_mu 0.202
_exptl_absorpt_correction_T_max 1.0000
_exptl_absorpt_correction_T_min 0.9454
_exptl_absorpt_correction_type numerical
_exptl_absorpt_process_details
;
SADABS-2014/5 (Bruker,2014/5) was used for absorption correction.
Final wR2(int)= 0.0509. The ratio of minimum to maximun
transmission is 0.9454.
;
_exptl_crystal_colour 'pale yellow'
_exptl_crystal_density_diffrn 1.343
_exptl_crystal_description plate
_exptl_crystal_F_000 888
_exptl_crystal_size_max 0.286
_exptl_crystal_size_mid 0.274
_exptl_crystal_size_min 0.070
_refine_diff_density_max 0.858
_refine_diff_density_min -0.545
_refine_diff_density_rms 0.117
_refine_ls_extinction_method none
_refine_ls_goodness_of_fit_ref 1.103
_refine_ls_hydrogen_treatment constr
_refine_ls_matrix_type full
_refine_ls_number_parameters 571
_refine_ls_number_reflns 10509
_refine_ls_number_restraints 0
_refine_ls_restrained_S_all 1.103
_refine_ls_R_factor_all 0.0849
_refine_ls_R_factor_gt 0.0669
_refine_ls_shift/su_max 0.001
_refine_ls_shift/su_mean 0.000
_refine_ls_structure_factor_coef Fsqd
_refine_ls_weighting_details 'w=1/[\s^2^(Fo^2^)+(0.0658P)^2^+6.4728P] where P=(Fo^2^+2Fc^2^)/3'
_refine_ls_weighting_scheme calc
_refine_ls_wR_factor_gt 0.1845
_refine_ls_wR_factor_ref 0.1951
_reflns_Friedel_coverage 0.000
_reflns_number_gt 8435
_reflns_number_total 10509
_reflns_threshold_expression 'I > 2\s(I)'
_cod_data_source_file d0cc04489j2.cif
_cod_data_source_block "'2'"
_cod_depositor_comments
;
The following automatic conversions were performed:

data item '_exptl_absorpt_correction_type' value 'Numerical' was
changed to 'numerical' in accordance with the
/home/data/users/saulius/crontab/automatic-downloads/rss-feeds/RSC/lib/dictionaries/cif_core.dic
dictionary named 'cif_core.dic' version 2.4.2 last updated on
2011-04-26.

Automatic conversion script
Id: cif_fix_values 7556 2019-12-06 15:28:31Z antanas 

 Adding full bibliography for 7127275--7127276.cif.
;
_cod_database_code 7127276
_shelx_shelxl_version_number 2018/3
_shelx_space_group_comment
;
The symmetry employed for this shelxl refinement is uniquely defined
by the following loop, which should always be used as a source of
symmetry information in preference to the above space-group names.
They are only intended as comments.
;
_shelx_estimated_absorpt_t_min 0.945
_shelx_estimated_absorpt_t_max 0.986

loop_
_space_group_symop_operation_xyz
'x, y, z'
'-x, -y, -z'

loop_
_atom_site_label
_atom_site_type_symbol
_atom_site_fract_x
_atom_site_fract_y
_atom_site_fract_z
_atom_site_U_iso_or_equiv
_atom_site_adp_type
_atom_site_occupancy
_atom_site_site_symmetry_order
_atom_site_calc_flag
_atom_site_refinement_flags_posn
_atom_site_refinement_flags_adp
_atom_site_refinement_flags_occupancy
_atom_site_disorder_assembly
_atom_site_disorder_group
C1 C 0.7629(2) 0.50253(17) 0.25145(17) 0.0077(4) Uani 1 1 d . . . . .
C2 C 0.8566(3) 0.44733(18) 0.15661(17) 0.0097(5) Uani 1 1 d . . . . .
C3 C 0.9732(3) 0.36655(19) 0.15210(18) 0.0114(5) Uani 1 1 d . . . . .
C4 C 1.0223(3) 0.3385(2) 0.2317(2) 0.0146(5) Uani 1 1 d . . . . .
H4 H 1.060769 0.269816 0.237582 0.018 Uiso 1 1 calc R U . . .
C5 C 1.0175(3) 0.4018(2) 0.29724(19) 0.0153(5) Uani 1 1 d . . . . .
H5 H 1.051474 0.374377 0.346120 0.018 Uiso 1 1 calc R U . . .
C6 C 0.9641(3) 0.5097(2) 0.29901(18) 0.0129(5) Uani 1 1 d . . . . .
C7 C 0.8500(3) 0.55980(19) 0.27265(17) 0.0105(5) Uani 1 1 d . . . . .
C8 C 1.0364(3) 0.5654(2) 0.3230(2) 0.0213(6) Uani 1 1 d . . . . .
H8 H 1.109033 0.532919 0.345931 0.026 Uiso 1 1 calc R U . . .
C9 C 1.0038(3) 0.6662(3) 0.3140(2) 0.0268(7) Uani 1 1 d . . . . .
H9 H 1.055057 0.702327 0.329033 0.032 Uiso 1 1 calc R U . . .
C10 C 0.8964(3) 0.7141(2) 0.2829(2) 0.0225(6) Uani 1 1 d . . . . .
H10 H 0.875704 0.783012 0.274395 0.027 Uiso 1 1 calc R U . . .
C11 C 0.8176(3) 0.6619(2) 0.26376(19) 0.0159(5) Uani 1 1 d . . . . .
H11 H 0.741724 0.696063 0.244630 0.019 Uiso 1 1 calc R U . . .
C12 C 1.0489(3) 0.3107(2) 0.0664(2) 0.0195(6) Uani 1 1 d . . . . .
H12 H 1.124302 0.253735 0.063415 0.023 Uiso 1 1 calc R U . . .
C13 C 1.0157(3) 0.3371(2) -0.0139(2) 0.0240(7) Uani 1 1 d . . . . .
H13 H 1.067902 0.298429 -0.071360 0.029 Uiso 1 1 calc R U . . .
C14 C 0.9060(3) 0.4203(2) -0.0102(2) 0.0218(6) Uani 1 1 d . . . . .
H14 H 0.885129 0.439885 -0.065731 0.026 Uiso 1 1 calc R U . . .
C15 C 0.8267(3) 0.4750(2) 0.07419(18) 0.0150(5) Uani 1 1 d . . . . .
H15 H 0.751480 0.531718 0.076103 0.018 Uiso 1 1 calc R U . . .
C16 C 0.7201(2) 0.43182(17) 0.32748(17) 0.0070(4) Uani 1 1 d . . . . .
C17 C 0.7059(2) 0.34226(18) 0.30128(17) 0.0076(4) Uani 1 1 d . . . . .
C18 C 0.6834(3) 0.3274(2) 0.21534(18) 0.0118(5) Uani 1 1 d . . . . .
H18 H 0.673267 0.380284 0.175207 0.014 Uiso 1 1 calc R U . . .
C19 C 0.6763(3) 0.2389(2) 0.18990(19) 0.0161(5) Uani 1 1 d . . . . .
H19 H 0.657603 0.231814 0.133900 0.019 Uiso 1 1 calc R U . . .
C20 C 0.6968(3) 0.1571(2) 0.24689(19) 0.0164(5) Uani 1 1 d . . . . .
H20 H 0.698015 0.094441 0.226815 0.020 Uiso 1 1 calc R U . . .
C21 C 0.7145(3) 0.16908(19) 0.33007(18) 0.0116(5) Uani 1 1 d . . . . .
H21 H 0.728960 0.113942 0.367283 0.014 Uiso 1 1 calc R U . . .
C22 C 0.7118(2) 0.26275(17) 0.36312(17) 0.0071(4) Uani 1 1 d . . . . .
C23 C 0.7120(2) 0.27861(17) 0.45422(16) 0.0065(4) Uani 1 1 d . . . . .
C24 C 0.6922(2) 0.37478(17) 0.48712(16) 0.0061(4) Uani 1 1 d . . . . .
C25 C 0.6679(2) 0.39678(18) 0.58462(17) 0.0091(5) Uani 1 1 d . . . . .
H25 H 0.668749 0.345083 0.626447 0.011 Uiso 1 1 calc R U . . .
C26 C 0.6438(3) 0.49051(19) 0.61800(18) 0.0118(5) Uani 1 1 d . . . . .
H26 H 0.626807 0.503887 0.682727 0.014 Uiso 1 1 calc R U . . .
C27 C 0.6441(3) 0.56829(19) 0.55574(19) 0.0124(5) Uani 1 1 d . . . . .
H27 H 0.625770 0.633694 0.579475 0.015 Uiso 1 1 calc R U . . .
C28 C 0.6703(3) 0.55000(18) 0.46242(18) 0.0102(5) Uani 1 1 d . . . . .
H28 H 0.671681 0.602954 0.422120 0.012 Uiso 1 1 calc R U . . .
C29 C 0.6959(2) 0.45291(17) 0.42345(17) 0.0067(4) Uani 1 1 d . . . . .
C30 C 0.7294(2) 0.19616(17) 0.51833(16) 0.0069(4) Uani 1 1 d . . . . .
C31 C 0.8539(2) 0.15969(17) 0.53655(16) 0.0066(4) Uani 1 1 d . . . . .
C32 C 0.9685(2) 0.19174(18) 0.48544(17) 0.0087(4) Uani 1 1 d . . . . .
H32 H 0.958603 0.240684 0.441394 0.010 Uiso 1 1 calc R U . . .
C33 C 1.0913(3) 0.15312(18) 0.49905(17) 0.0101(5) Uani 1 1 d . . . . .
H33 H 1.166184 0.175042 0.464520 0.012 Uiso 1 1 calc R U . . .
C34 C 1.1072(3) 0.08011(18) 0.56484(17) 0.0097(5) Uani 1 1 d . . . . .
H34 H 1.193992 0.051044 0.572075 0.012 Uiso 1 1 calc R U . . .
C35 C 0.9986(2) 0.05147(18) 0.61770(17) 0.0088(4) Uani 1 1 d . . . . .
H35 H 1.011040 0.004196 0.662823 0.011 Uiso 1 1 calc R U . . .
C36 C 0.8667(2) 0.09012(17) 0.60762(16) 0.0063(4) Uani 1 1 d . . . . .
C37 C 0.7530(2) 0.05953(17) 0.66040(16) 0.0069(4) Uani 1 1 d . . . . .
C38 C 0.6414(2) 0.07952(17) 0.62676(16) 0.0071(4) Uani 1 1 d . . . . .
C39 C 0.5408(3) 0.02901(19) 0.65500(18) 0.0111(5) Uani 1 1 d . . . . .
H39 H 0.552449 -0.024196 0.694687 0.013 Uiso 1 1 calc R U . . .
C40 C 0.4296(3) 0.0549(2) 0.62680(19) 0.0158(5) Uani 1 1 d . . . . .
H40 H 0.366258 0.018766 0.645594 0.019 Uiso 1 1 calc R U . . .
C41 C 0.4073(3) 0.1357(2) 0.56930(19) 0.0141(5) Uani 1 1 d . . . . .
H41 H 0.325838 0.156761 0.553777 0.017 Uiso 1 1 calc R U . . .
C42 C 0.5028(3) 0.18266(18) 0.53658(17) 0.0100(5) Uani 1 1 d . . . . .
H42 H 0.487700 0.235964 0.497429 0.012 Uiso 1 1 calc R U . . .
C43 C 0.6253(2) 0.15370(17) 0.55975(16) 0.0069(4) Uani 1 1 d . . . . .
C44 C 0.7514(2) 0.00618(17) 0.75190(16) 0.0071(4) Uani 1 1 d . . . . .
C45 C 0.8228(3) 0.04446(19) 0.80863(17) 0.0094(5) Uani 1 1 d . . . . .
C46 C 0.7860(3) 0.1459(2) 0.83171(18) 0.0126(5) Uani 1 1 d . . . . .
C47 C 0.6727(3) 0.22024(19) 0.81252(18) 0.0146(5) Uani 1 1 d . . . . .
H47 H 0.685008 0.282143 0.793911 0.018 Uiso 1 1 calc R U . . .
C48 C 0.5525(3) 0.20871(19) 0.81888(18) 0.0141(5) Uani 1 1 d . . . . .
H48 H 0.486875 0.263000 0.804576 0.017 Uiso 1 1 calc R U . . .
C49 C 0.5149(3) 0.1186(2) 0.84626(18) 0.0121(5) Uani 1 1 d . . . . .
C50 C 0.6077(3) 0.02231(19) 0.82224(17) 0.0096(5) Uani 1 1 d . . . . .
C51 C 0.3787(3) 0.1300(2) 0.90157(19) 0.0193(6) Uani 1 1 d . . . . .
H51 H 0.313152 0.194184 0.913872 0.023 Uiso 1 1 calc R U . . .
C52 C 0.3383(3) 0.0496(3) 0.9384(2) 0.0245(7) Uani 1 1 d . . . . .
H52 H 0.245943 0.058772 0.975668 0.029 Uiso 1 1 calc R U . . .
C53 C 0.4328(3) -0.0441(3) 0.9207(2) 0.0216(6) Uani 1 1 d . . . . .
H53 H 0.406411 -0.099027 0.948314 0.026 Uiso 1 1 calc R U . . .
C54 C 0.5665(3) -0.0580(2) 0.86252(18) 0.0143(5) Uani 1 1 d . . . . .
H54 H 0.630635 -0.122702 0.849923 0.017 Uiso 1 1 calc R U . . .
C55 C 0.9233(3) -0.0225(2) 0.83839(18) 0.0143(5) Uani 1 1 d . . . . .
H55 H 0.945356 -0.091543 0.825397 0.017 Uiso 1 1 calc R U . . .
C56 C 0.9910(3) 0.0117(2) 0.8870(2) 0.0204(6) Uani 1 1 d . . . . .
H56 H 1.059493 -0.034247 0.906717 0.024 Uiso 1 1 calc R U . . .
C57 C 0.9593(3) 0.1121(3) 0.9068(2) 0.0246(7) Uani 1 1 d . . . . .
H57 H 1.006734 0.135217 0.939126 0.030 Uiso 1 1 calc R U . . .
C58 C 0.8581(3) 0.1788(2) 0.8791(2) 0.0195(6) Uani 1 1 d . . . . .
H58 H 0.836921 0.247661 0.892295 0.023 Uiso 1 1 calc R U . . .
C59 C 0.3479(4) 0.4011(3) 1.1398(3) 0.0373(9) Uani 1 1 d . . . . .
H59A H 0.247381 0.418951 1.157516 0.045 Uiso 1 1 calc R U . . .
H59B H 0.374764 0.367002 1.192117 0.045 Uiso 1 1 calc R U . . .
O1 O 0.64309(19) 0.57103(14) 0.23888(14) 0.0139(4) Uani 1 1 d . . . . .
H1 H 0.575896 0.577222 0.288117 0.021 Uiso 1 1 calc R U . . .
O2 O 0.8152(2) -0.09836(13) 0.72871(13) 0.0126(4) Uani 1 1 d . . . . .
H2 H 0.870268 -0.108024 0.673464 0.019 Uiso 1 1 calc R U . . .
Cl1 Cl 0.42545(12) 0.32017(7) 1.03823(7) 0.0421(2) Uani 1 1 d . . . . .
Cl2 Cl 0.39477(11) 0.50916(7) 1.12292(6) 0.0382(2) Uani 1 1 d . . . . .

loop_
_atom_site_aniso_label
_atom_site_aniso_U_11
_atom_site_aniso_U_22
_atom_site_aniso_U_33
_atom_site_aniso_U_23
_atom_site_aniso_U_13
_atom_site_aniso_U_12
C1 0.0072(11) 0.0060(10) 0.0089(11) 0.0050(8) -0.0027(9) -0.0012(8)
C2 0.0126(11) 0.0096(11) 0.0083(11) 0.0037(9) -0.0023(9) -0.0071(9)
C3 0.0115(12) 0.0104(11) 0.0103(11) 0.0019(9) 0.0006(9) -0.0053(9)
C4 0.0100(12) 0.0120(12) 0.0189(13) 0.0042(10) -0.0028(10) -0.0022(9)
C5 0.0118(12) 0.0212(13) 0.0130(12) 0.0059(10) -0.0044(10) -0.0056(10)
C6 0.0122(12) 0.0181(13) 0.0086(11) 0.0004(9) -0.0009(9) -0.0076(10)
C7 0.0129(12) 0.0110(11) 0.0068(11) 0.0011(9) 0.0002(9) -0.0064(9)
C8 0.0157(13) 0.0315(16) 0.0186(14) -0.0059(12) -0.0028(11) -0.0123(12)
C9 0.0237(16) 0.0325(17) 0.0247(16) -0.0118(13) 0.0039(12) -0.0204(14)
C10 0.0265(15) 0.0164(13) 0.0209(14) -0.0056(11) 0.0050(12) -0.0146(12)
C11 0.0197(13) 0.0114(12) 0.0125(12) 0.0006(9) 0.0018(10) -0.0068(10)
C12 0.0176(13) 0.0159(13) 0.0187(14) -0.0041(11) 0.0040(11) -0.0067(11)
C13 0.0297(16) 0.0280(16) 0.0114(13) -0.0058(11) 0.0042(12) -0.0158(13)
C14 0.0331(17) 0.0288(16) 0.0089(12) 0.0056(11) -0.0048(12) -0.0200(14)
C15 0.0199(13) 0.0194(13) 0.0102(12) 0.0068(10) -0.0062(10) -0.0117(11)
C16 0.0070(10) 0.0067(10) 0.0079(11) 0.0038(8) -0.0029(8) -0.0030(8)
C17 0.0069(10) 0.0086(11) 0.0078(10) 0.0043(8) -0.0028(8) -0.0032(8)
C18 0.0146(12) 0.0150(12) 0.0094(11) 0.0055(9) -0.0058(9) -0.0081(10)
C19 0.0252(14) 0.0203(13) 0.0095(12) 0.0031(10) -0.0081(11) -0.0138(11)
C20 0.0246(14) 0.0149(12) 0.0133(12) 0.0003(10) -0.0053(11) -0.0121(11)
C21 0.0144(12) 0.0089(11) 0.0124(12) 0.0033(9) -0.0047(10) -0.0052(9)
C22 0.0070(10) 0.0072(10) 0.0080(11) 0.0029(8) -0.0032(8) -0.0029(8)
C23 0.0052(10) 0.0074(10) 0.0067(10) 0.0032(8) -0.0020(8) -0.0020(8)
C24 0.0034(10) 0.0083(10) 0.0061(10) 0.0013(8) -0.0006(8) -0.0022(8)
C25 0.0086(11) 0.0116(11) 0.0073(11) 0.0032(9) -0.0031(9) -0.0033(9)
C26 0.0105(11) 0.0149(12) 0.0083(11) -0.0002(9) -0.0018(9) -0.0027(9)
C27 0.0136(12) 0.0090(11) 0.0135(12) -0.0007(9) -0.0041(10) -0.0025(9)
C28 0.0099(11) 0.0070(11) 0.0113(11) 0.0008(9) -0.0015(9) -0.0013(9)
C29 0.0040(10) 0.0065(10) 0.0087(11) 0.0015(8) -0.0015(8) -0.0010(8)
C30 0.0086(11) 0.0062(10) 0.0060(10) 0.0018(8) -0.0026(8) -0.0024(8)
C31 0.0063(10) 0.0070(10) 0.0057(10) 0.0010(8) -0.0007(8) -0.0025(8)
C32 0.0094(11) 0.0096(11) 0.0077(10) 0.0042(9) -0.0025(9) -0.0044(9)
C33 0.0092(11) 0.0115(11) 0.0096(11) 0.0024(9) -0.0020(9) -0.0050(9)
C34 0.0076(11) 0.0104(11) 0.0104(11) 0.0005(9) -0.0037(9) -0.0014(9)
C35 0.0092(11) 0.0087(11) 0.0082(11) 0.0025(8) -0.0038(9) -0.0018(9)
C36 0.0080(10) 0.0057(10) 0.0047(10) 0.0000(8) -0.0026(8) -0.0010(8)
C37 0.0090(11) 0.0059(10) 0.0060(10) 0.0022(8) -0.0032(8) -0.0023(8)
C38 0.0080(11) 0.0060(10) 0.0067(10) 0.0010(8) -0.0016(8) -0.0023(8)
C39 0.0155(12) 0.0121(11) 0.0101(11) 0.0046(9) -0.0060(9) -0.0089(10)
C40 0.0186(13) 0.0217(14) 0.0161(13) 0.0091(11) -0.0091(11) -0.0160(11)
C41 0.0114(12) 0.0206(13) 0.0153(12) 0.0053(10) -0.0079(10) -0.0088(10)
C42 0.0090(11) 0.0111(11) 0.0103(11) 0.0028(9) -0.0044(9) -0.0026(9)
C43 0.0079(11) 0.0069(10) 0.0056(10) 0.0014(8) -0.0026(8) -0.0018(8)
C44 0.0102(11) 0.0042(10) 0.0059(10) 0.0027(8) -0.0027(8) -0.0012(8)
C45 0.0092(11) 0.0142(12) 0.0050(10) 0.0039(9) -0.0018(9) -0.0050(9)
C46 0.0158(12) 0.0159(12) 0.0082(11) 0.0032(9) -0.0033(10) -0.0087(10)
C47 0.0251(14) 0.0070(11) 0.0113(12) 0.0002(9) -0.0049(10) -0.0056(10)
C48 0.0173(13) 0.0095(11) 0.0106(12) -0.0002(9) -0.0048(10) 0.0026(10)
C49 0.0124(12) 0.0164(12) 0.0074(11) 0.0010(9) -0.0043(9) -0.0035(10)
C50 0.0114(11) 0.0138(12) 0.0054(10) 0.0039(9) -0.0038(9) -0.0058(9)
C51 0.0108(12) 0.0314(16) 0.0111(12) -0.0021(11) -0.0026(10) -0.0010(11)
C52 0.0165(14) 0.047(2) 0.0106(13) 0.0035(12) -0.0008(11) -0.0153(14)
C53 0.0263(15) 0.0373(17) 0.0104(12) 0.0091(12) -0.0062(11) -0.0237(14)
C54 0.0216(14) 0.0168(13) 0.0099(11) 0.0054(10) -0.0073(10) -0.0118(11)
C55 0.0130(12) 0.0197(13) 0.0088(11) 0.0051(10) -0.0039(10) -0.0033(10)
C56 0.0155(13) 0.0346(17) 0.0149(13) 0.0088(12) -0.0103(11) -0.0086(12)
C57 0.0271(16) 0.0393(18) 0.0195(14) 0.0058(13) -0.0145(12) -0.0203(14)
C58 0.0273(15) 0.0232(14) 0.0165(13) 0.0039(11) -0.0104(12) -0.0166(12)
C59 0.045(2) 0.0337(19) 0.0262(18) -0.0013(15) 0.0029(16) -0.0189(17)
O1 0.0105(9) 0.0120(9) 0.0160(9) 0.0072(7) -0.0047(7) 0.0003(7)
O2 0.0175(9) 0.0050(8) 0.0104(8) 0.0019(6) -0.0021(7) 0.0002(7)
Cl1 0.0570(6) 0.0297(4) 0.0401(5) -0.0087(4) -0.0228(5) -0.0059(4)
Cl2 0.0594(6) 0.0320(4) 0.0243(4) 0.0004(3) -0.0079(4) -0.0223(4)

loop_
_atom_type_symbol
_atom_type_description
_atom_type_scat_dispersion_real
_atom_type_scat_dispersion_imag
_atom_type_scat_source
C C 0.0033 0.0016 'International Tables Vol C Tables 4.2.6.8 and 6.1.1.4'
H H 0.0000 0.0000 'International Tables Vol C Tables 4.2.6.8 and 6.1.1.4'
O O 0.0106 0.0060 'International Tables Vol C Tables 4.2.6.8 and 6.1.1.4'
Cl Cl 0.1484 0.1585 'International Tables Vol C Tables 4.2.6.8 and 6.1.1.4'

loop_
_geom_angle_atom_site_label_1
_geom_angle_atom_site_label_2
_geom_angle_atom_site_label_3
_geom_angle
_geom_angle_site_symmetry_1
_geom_angle_site_symmetry_3
_geom_angle_publ_flag
O1 C1 C2 108.7(2) . . ?
O1 C1 C7 109.64(19) . . ?
C2 C1 C7 102.29(19) . . ?
O1 C1 C16 109.30(19) . . ?
C2 C1 C16 112.51(19) . . ?
C7 C1 C16 114.2(2) . . ?
C15 C2 C3 119.3(2) . . ?
C15 C2 C1 120.8(2) . . ?
C3 C2 C1 119.9(2) . . ?
C12 C3 C2 118.7(3) . . ?
C12 C3 C4 117.6(2) . . ?
C2 C3 C4 123.7(2) . . ?
C5 C4 C3 125.4(2) . . ?
C5 C4 H4 117.3 . . ?
C3 C4 H4 117.3 . . ?
C4 C5 C6 125.1(3) . . ?
C4 C5 H5 117.5 . . ?
C6 C5 H5 117.5 . . ?
C7 C6 C8 118.7(3) . . ?
C7 C6 C5 123.4(2) . . ?
C8 C6 C5 117.9(3) . . ?
C11 C7 C6 119.4(2) . . ?
C11 C7 C1 120.2(2) . . ?
C6 C7 C1 120.4(2) . . ?
C9 C8 C6 121.4(3) . . ?
C9 C8 H8 119.3 . . ?
C6 C8 H8 119.3 . . ?
C10 C9 C8 119.5(3) . . ?
C10 C9 H9 120.2 . . ?
C8 C9 H9 120.2 . . ?
C9 C10 C11 120.5(3) . . ?
C9 C10 H10 119.8 . . ?
C11 C10 H10 119.8 . . ?
C10 C11 C7 120.3(3) . . ?
C10 C11 H11 119.8 . . ?
C7 C11 H11 119.8 . . ?
C13 C12 C3 121.2(3) . . ?
C13 C12 H12 119.4 . . ?
C3 C12 H12 119.4 . . ?
C12 C13 C14 119.7(3) . . ?
C12 C13 H13 120.1 . . ?
C14 C13 H13 120.1 . . ?
C13 C14 C15 120.3(3) . . ?
C13 C14 H14 119.8 . . ?
C15 C14 H14 119.8 . . ?
C14 C15 C2 120.5(3) . . ?
C14 C15 H15 119.7 . . ?
C2 C15 H15 119.7 . . ?
C29 C16 C17 118.3(2) . . ?
C29 C16 C1 121.9(2) . . ?
C17 C16 C1 119.8(2) . . ?
C16 C17 C18 122.8(2) . . ?
C16 C17 C22 119.5(2) . . ?
C18 C17 C22 117.6(2) . . ?
C19 C18 C17 121.5(2) . . ?
C19 C18 H18 119.2 . . ?
C17 C18 H18 119.2 . . ?
C18 C19 C20 120.3(2) . . ?
C18 C19 H19 119.8 . . ?
C20 C19 H19 119.8 . . ?
C21 C20 C19 119.8(2) . . ?
C21 C20 H20 120.1 . . ?
C19 C20 H20 120.1 . . ?
C20 C21 C22 121.7(2) . . ?
C20 C21 H21 119.1 . . ?
C22 C21 H21 119.1 . . ?
C23 C22 C21 121.7(2) . . ?
C23 C22 C17 119.9(2) . . ?
C21 C22 C17 118.4(2) . . ?
C24 C23 C22 119.3(2) . . ?
C24 C23 C30 118.9(2) . . ?
C22 C23 C30 121.8(2) . . ?
C23 C24 C25 120.6(2) . . ?
C23 C24 C29 120.3(2) . . ?
C25 C24 C29 119.0(2) . . ?
C26 C25 C24 121.2(2) . . ?
C26 C25 H25 119.4 . . ?
C24 C25 H25 119.4 . . ?
C25 C26 C27 119.9(2) . . ?
C25 C26 H26 120.1 . . ?
C27 C26 H26 120.1 . . ?
C28 C27 C26 120.7(2) . . ?
C28 C27 H27 119.6 . . ?
C26 C27 H27 119.6 . . ?
C27 C28 C29 121.8(2) . . ?
C27 C28 H28 119.1 . . ?
C29 C28 H28 119.1 . . ?
C16 C29 C28 123.3(2) . . ?
C16 C29 C24 119.4(2) . . ?
C28 C29 C24 117.3(2) . . ?
C43 C30 C31 119.4(2) . . ?
C43 C30 C23 121.5(2) . . ?
C31 C30 C23 119.1(2) . . ?
C30 C31 C32 120.6(2) . . ?
C30 C31 C36 120.1(2) . . ?
C32 C31 C36 119.3(2) . . ?
C33 C32 C31 121.1(2) . . ?
C33 C32 H32 119.5 . . ?
C31 C32 H32 119.5 . . ?
C32 C33 C34 120.0(2) . . ?
C32 C33 H33 120.0 . . ?
C34 C33 H33 120.0 . . ?
C35 C34 C33 120.4(2) . . ?
C35 C34 H34 119.8 . . ?
C33 C34 H34 119.8 . . ?
C34 C35 C36 122.3(2) . . ?
C34 C35 H35 118.8 . . ?
C36 C35 H35 118.8 . . ?
C37 C36 C35 123.2(2) . . ?
C37 C36 C31 119.9(2) . . ?
C35 C36 C31 116.8(2) . . ?
C38 C37 C36 118.0(2) . . ?
C38 C37 C44 121.1(2) . . ?
C36 C37 C44 120.9(2) . . ?
C37 C38 C39 123.6(2) . . ?
C37 C38 C43 119.8(2) . . ?
C39 C38 C43 116.6(2) . . ?
C40 C39 C38 122.1(2) . . ?
C40 C39 H39 119.0 . . ?
C38 C39 H39 119.0 . . ?
C39 C40 C41 120.4(2) . . ?
C39 C40 H40 119.8 . . ?
C41 C40 H40 119.8 . . ?
C42 C41 C40 119.9(2) . . ?
C42 C41 H41 120.1 . . ?
C40 C41 H41 120.1 . . ?
C41 C42 C43 121.4(2) . . ?
C41 C42 H42 119.3 . . ?
C43 C42 H42 119.3 . . ?
C30 C43 C42 121.0(2) . . ?
C30 C43 C38 120.1(2) . . ?
C42 C43 C38 118.9(2) . . ?
O2 C44 C50 107.93(19) . . ?
O2 C44 C45 110.27(19) . . ?
C50 C44 C45 103.04(19) . . ?
O2 C44 C37 108.94(19) . . ?
C50 C44 C37 113.6(2) . . ?
C45 C44 C37 112.82(19) . . ?
C55 C45 C46 119.7(2) . . ?
C55 C45 C44 119.9(2) . . ?
C46 C45 C44 120.3(2) . . ?
C45 C46 C58 118.9(3) . . ?
C45 C46 C47 123.6(2) . . ?
C58 C46 C47 117.5(2) . . ?
C48 C47 C46 125.7(2) . . ?
C48 C47 H47 117.2 . . ?
C46 C47 H47 117.2 . . ?
C47 C48 C49 125.0(2) . . ?
C47 C48 H48 117.5 . . ?
C49 C48 H48 117.5 . . ?
C50 C49 C51 118.5(3) . . ?
C50 C49 C48 123.8(2) . . ?
C51 C49 C48 117.7(2) . . ?
C54 C50 C49 119.3(2) . . ?
C54 C50 C44 120.8(2) . . ?
C49 C50 C44 119.9(2) . . ?
C52 C51 C49 121.2(3) . . ?
C52 C51 H51 119.4 . . ?
C49 C51 H51 119.4 . . ?
C53 C52 C51 119.8(3) . . ?
C53 C52 H52 120.1 . . ?
C51 C52 H52 120.1 . . ?
C52 C53 C54 120.0(3) . . ?
C52 C53 H53 120.0 . . ?
C54 C53 H53 120.0 . . ?
C53 C54 C50 120.8(3) . . ?
C53 C54 H54 119.6 . . ?
C50 C54 H54 119.6 . . ?
C56 C55 C45 120.2(3) . . ?
C56 C55 H55 119.9 . . ?
C45 C55 H55 119.9 . . ?
C57 C56 C55 120.4(3) . . ?
C57 C56 H56 119.8 . . ?
C55 C56 H56 119.8 . . ?
C58 C57 C56 119.6(3) . . ?
C58 C57 H57 120.2 . . ?
C56 C57 H57 120.2 . . ?
C57 C58 C46 121.0(3) . . ?
C57 C58 H58 119.5 . . ?
C46 C58 H58 119.5 . . ?
Cl2 C59 Cl1 111.9(2) . . ?
Cl2 C59 H59A 109.2 . . ?
Cl1 C59 H59A 109.2 . . ?
Cl2 C59 H59B 109.2 . . ?
Cl1 C59 H59B 109.2 . . ?
H59A C59 H59B 107.9 . . ?
C1 O1 H1 109.5 . . ?
C44 O2 H2 109.5 . . ?

loop_
_geom_bond_atom_site_label_1
_geom_bond_atom_site_label_2
_geom_bond_distance
_geom_bond_site_symmetry_2
_geom_bond_publ_flag
C1 O1 1.434(3) . ?
C1 C2 1.533(3) . ?
C1 C7 1.542(3) . ?
C1 C16 1.547(3) . ?
C2 C15 1.400(3) . ?
C2 C3 1.410(4) . ?
C3 C12 1.403(4) . ?
C3 C4 1.466(4) . ?
C4 C5 1.346(4) . ?
C4 H4 0.9500 . ?
C5 C6 1.463(4) . ?
C5 H5 0.9500 . ?
C6 C7 1.404(4) . ?
C6 C8 1.410(4) . ?
C7 C11 1.399(4) . ?
C8 C9 1.380(5) . ?
C8 H8 0.9500 . ?
C9 C10 1.379(5) . ?
C9 H9 0.9500 . ?
C10 C11 1.398(4) . ?
C10 H10 0.9500 . ?
C11 H11 0.9500 . ?
C12 C13 1.382(5) . ?
C12 H12 0.9500 . ?
C13 C14 1.386(5) . ?
C13 H13 0.9500 . ?
C14 C15 1.386(4) . ?
C14 H14 0.9500 . ?
C15 H15 0.9500 . ?
C16 C29 1.414(3) . ?
C16 C17 1.420(3) . ?
C17 C18 1.435(3) . ?
C17 C22 1.437(3) . ?
C18 C19 1.366(4) . ?
C18 H18 0.9500 . ?
C19 C20 1.424(4) . ?
C19 H19 0.9500 . ?
C20 C21 1.359(4) . ?
C20 H20 0.9500 . ?
C21 C22 1.433(3) . ?
C21 H21 0.9500 . ?
C22 C23 1.406(3) . ?
C23 C24 1.405(3) . ?
C23 C30 1.497(3) . ?
C24 C25 1.439(3) . ?
C24 C29 1.442(3) . ?
C25 C26 1.363(4) . ?
C25 H25 0.9500 . ?
C26 C27 1.423(4) . ?
C26 H26 0.9500 . ?
C27 C28 1.363(4) . ?
C27 H27 0.9500 . ?
C28 C29 1.435(3) . ?
C28 H28 0.9500 . ?
C30 C43 1.406(3) . ?
C30 C31 1.410(3) . ?
C31 C32 1.435(3) . ?
C31 C36 1.442(3) . ?
C32 C33 1.362(3) . ?
C32 H32 0.9500 . ?
C33 C34 1.420(3) . ?
C33 H33 0.9500 . ?
C34 C35 1.363(3) . ?
C34 H34 0.9500 . ?
C35 C36 1.431(3) . ?
C35 H35 0.9500 . ?
C36 C37 1.422(3) . ?
C37 C38 1.416(3) . ?
C37 C44 1.548(3) . ?
C38 C39 1.436(3) . ?
C38 C43 1.444(3) . ?
C39 C40 1.357(4) . ?
C39 H39 0.9500 . ?
C40 C41 1.421(4) . ?
C40 H40 0.9500 . ?
C41 C42 1.359(4) . ?
C41 H41 0.9500 . ?
C42 C43 1.427(3) . ?
C42 H42 0.9500 . ?
C44 O2 1.437(3) . ?
C44 C50 1.530(3) . ?
C44 C45 1.545(3) . ?
C45 C55 1.398(4) . ?
C45 C46 1.401(4) . ?
C46 C58 1.407(4) . ?
C46 C47 1.460(4) . ?
C47 C48 1.345(4) . ?
C47 H47 0.9500 . ?
C48 C49 1.470(4) . ?
C48 H48 0.9500 . ?
C49 C50 1.406(4) . ?
C49 C51 1.407(4) . ?
C50 C54 1.401(3) . ?
C51 C52 1.383(5) . ?
C51 H51 0.9500 . ?
C52 C53 1.383(5) . ?
C52 H52 0.9500 . ?
C53 C54 1.390(4) . ?
C53 H53 0.9500 . ?
C54 H54 0.9500 . ?
C55 C56 1.391(4) . ?
C55 H55 0.9500 . ?
C56 C57 1.385(5) . ?
C56 H56 0.9500 . ?
C57 C58 1.385(5) . ?
C57 H57 0.9500 . ?
C58 H58 0.9500 . ?
C59 Cl2 1.751(4) . ?
C59 Cl1 1.758(4) . ?
C59 H59A 0.9900 . ?
C59 H59B 0.9900 . ?
O1 H1 0.8400 . ?
O2 H2 0.8400 . ?

loop_
_geom_torsion_atom_site_label_1
_geom_torsion_atom_site_label_2
_geom_torsion_atom_site_label_3
_geom_torsion_atom_site_label_4
_geom_torsion
_geom_torsion_site_symmetry_1
_geom_torsion_site_symmetry_2
_geom_torsion_site_symmetry_3
_geom_torsion_site_symmetry_4
_geom_torsion_publ_flag
O1 C1 C2 C15 7.2(3) . . . . ?
C7 C1 C2 C15 -108.7(3) . . . . ?
C16 C1 C2 C15 128.3(2) . . . . ?
O1 C1 C2 C3 -171.7(2) . . . . ?
C7 C1 C2 C3 72.4(3) . . . . ?
C16 C1 C2 C3 -50.6(3) . . . . ?
C15 C2 C3 C12 -5.7(4) . . . . ?
C1 C2 C3 C12 173.2(2) . . . . ?
C15 C2 C3 C4 172.8(2) . . . . ?
C1 C2 C3 C4 -8.3(4) . . . . ?
C12 C3 C4 C5 142.7(3) . . . . ?
C2 C3 C4 C5 -35.9(4) . . . . ?
C3 C4 C5 C6 -1.0(4) . . . . ?
C4 C5 C6 C7 37.2(4) . . . . ?
C4 C5 C6 C8 -138.8(3) . . . . ?
C8 C6 C7 C11 5.0(4) . . . . ?
C5 C6 C7 C11 -171.0(2) . . . . ?
C8 C6 C7 C1 -176.4(2) . . . . ?
C5 C6 C7 C1 7.6(4) . . . . ?
O1 C1 C7 C11 -9.2(3) . . . . ?
C2 C1 C7 C11 106.0(2) . . . . ?
C16 C1 C7 C11 -132.2(2) . . . . ?
O1 C1 C7 C6 172.2(2) . . . . ?
C2 C1 C7 C6 -72.6(3) . . . . ?
C16 C1 C7 C6 49.2(3) . . . . ?
C7 C6 C8 C9 -5.2(4) . . . . ?
C5 C6 C8 C9 171.1(3) . . . . ?
C6 C8 C9 C10 1.5(5) . . . . ?
C8 C9 C10 C11 2.3(5) . . . . ?
C9 C10 C11 C7 -2.3(4) . . . . ?
C6 C7 C11 C10 -1.4(4) . . . . ?
C1 C7 C11 C10 -180.0(2) . . . . ?
C2 C3 C12 C13 3.8(4) . . . . ?
C4 C3 C12 C13 -174.8(3) . . . . ?
C3 C12 C13 C14 0.2(4) . . . . ?
C12 C13 C14 C15 -2.3(4) . . . . ?
C13 C14 C15 C2 0.3(4) . . . . ?
C3 C2 C15 C14 3.7(4) . . . . ?
C1 C2 C15 C14 -175.2(2) . . . . ?
O1 C1 C16 C29 -91.3(3) . . . . ?
C2 C1 C16 C29 147.9(2) . . . . ?
C7 C1 C16 C29 31.9(3) . . . . ?
O1 C1 C16 C17 89.5(3) . . . . ?
C2 C1 C16 C17 -31.3(3) . . . . ?
C7 C1 C16 C17 -147.3(2) . . . . ?
C29 C16 C17 C18 159.0(2) . . . . ?
C1 C16 C17 C18 -21.8(3) . . . . ?
C29 C16 C17 C22 -20.0(3) . . . . ?
C1 C16 C17 C22 159.2(2) . . . . ?
C16 C17 C18 C19 177.0(3) . . . . ?
C22 C17 C18 C19 -4.0(4) . . . . ?
C17 C18 C19 C20 -2.6(4) . . . . ?
C18 C19 C20 C21 4.4(4) . . . . ?
C19 C20 C21 C22 0.6(4) . . . . ?
C20 C21 C22 C23 171.5(3) . . . . ?
C20 C21 C22 C17 -7.2(4) . . . . ?
C16 C17 C22 C23 9.0(3) . . . . ?
C18 C17 C22 C23 -170.0(2) . . . . ?
C16 C17 C22 C21 -172.3(2) . . . . ?
C18 C17 C22 C21 8.7(3) . . . . ?
C21 C22 C23 C24 -172.1(2) . . . . ?
C17 C22 C23 C24 6.5(3) . . . . ?
C21 C22 C23 C30 6.4(4) . . . . ?
C17 C22 C23 C30 -175.0(2) . . . . ?
C22 C23 C24 C25 169.1(2) . . . . ?
C30 C23 C24 C25 -9.5(3) . . . . ?
C22 C23 C24 C29 -11.0(3) . . . . ?
C30 C23 C24 C29 170.5(2) . . . . ?
C23 C24 C25 C26 -177.7(2) . . . . ?
C29 C24 C25 C26 2.4(4) . . . . ?
C24 C25 C26 C27 -0.8(4) . . . . ?
C25 C26 C27 C28 -1.0(4) . . . . ?
C26 C27 C28 C29 1.2(4) . . . . ?
C17 C16 C29 C28 -162.5(2) . . . . ?
C1 C16 C29 C28 18.4(4) . . . . ?
C17 C16 C29 C24 15.5(3) . . . . ?
C1 C16 C29 C24 -163.7(2) . . . . ?
C27 C28 C29 C16 178.4(2) . . . . ?
C27 C28 C29 C24 0.3(4) . . . . ?
C23 C24 C29 C16 -0.1(3) . . . . ?
C25 C24 C29 C16 179.8(2) . . . . ?
C23 C24 C29 C28 178.0(2) . . . . ?
C25 C24 C29 C28 -2.1(3) . . . . ?
C24 C23 C30 C43 106.7(3) . . . . ?
C22 C23 C30 C43 -71.8(3) . . . . ?
C24 C23 C30 C31 -74.1(3) . . . . ?
C22 C23 C30 C31 107.4(3) . . . . ?
C43 C30 C31 C32 171.3(2) . . . . ?
C23 C30 C31 C32 -8.0(3) . . . . ?
C43 C30 C31 C36 -9.2(3) . . . . ?
C23 C30 C31 C36 171.5(2) . . . . ?
C30 C31 C32 C33 -176.6(2) . . . . ?
C36 C31 C32 C33 4.0(4) . . . . ?
C31 C32 C33 C34 -0.2(4) . . . . ?
C32 C33 C34 C35 -3.0(4) . . . . ?
C33 C34 C35 C36 2.2(4) . . . . ?
C34 C35 C36 C37 178.4(2) . . . . ?
C34 C35 C36 C31 1.6(4) . . . . ?
C30 C31 C36 C37 -1.0(3) . . . . ?
C32 C31 C36 C37 178.5(2) . . . . ?
C30 C31 C36 C35 175.9(2) . . . . ?
C32 C31 C36 C35 -4.6(3) . . . . ?
C35 C36 C37 C38 -161.9(2) . . . . ?
C31 C36 C37 C38 14.9(3) . . . . ?
C35 C36 C37 C44 18.2(3) . . . . ?
C31 C36 C37 C44 -165.0(2) . . . . ?
C36 C37 C38 C39 160.8(2) . . . . ?
C44 C37 C38 C39 -19.3(4) . . . . ?
C36 C37 C38 C43 -18.7(3) . . . . ?
C44 C37 C38 C43 161.2(2) . . . . ?
C37 C38 C39 C40 175.1(3) . . . . ?
C43 C38 C39 C40 -5.5(4) . . . . ?
C38 C39 C40 C41 -1.5(4) . . . . ?
C39 C40 C41 C42 4.9(4) . . . . ?
C40 C41 C42 C43 -0.9(4) . . . . ?
C31 C30 C43 C42 -174.5(2) . . . . ?
C23 C30 C43 C42 4.8(4) . . . . ?
C31 C30 C43 C38 5.4(3) . . . . ?
C23 C30 C43 C38 -175.3(2) . . . . ?
C41 C42 C43 C30 173.7(2) . . . . ?
C41 C42 C43 C38 -6.2(4) . . . . ?
C37 C38 C43 C30 8.7(3) . . . . ?
C39 C38 C43 C30 -170.8(2) . . . . ?
C37 C38 C43 C42 -171.4(2) . . . . ?
C39 C38 C43 C42 9.2(3) . . . . ?
C38 C37 C44 O2 92.6(3) . . . . ?
C36 C37 C44 O2 -87.5(3) . . . . ?
C38 C37 C44 C50 -27.8(3) . . . . ?
C36 C37 C44 C50 152.1(2) . . . . ?
C38 C37 C44 C45 -144.6(2) . . . . ?
C36 C37 C44 C45 35.3(3) . . . . ?
O2 C44 C45 C55 -6.8(3) . . . . ?
C50 C44 C45 C55 108.2(2) . . . . ?
C37 C44 C45 C55 -128.8(2) . . . . ?
O2 C44 C45 C46 174.2(2) . . . . ?
C50 C44 C45 C46 -70.8(3) . . . . ?
C37 C44 C45 C46 52.2(3) . . . . ?
C55 C45 C46 C58 4.3(4) . . . . ?
C44 C45 C46 C58 -176.7(2) . . . . ?
C55 C45 C46 C47 -173.3(2) . . . . ?
C44 C45 C46 C47 5.8(4) . . . . ?
C45 C46 C47 C48 37.2(4) . . . . ?
C58 C46 C47 C48 -140.4(3) . . . . ?
C46 C47 C48 C49 -0.1(4) . . . . ?
C47 C48 C49 C50 -35.4(4) . . . . ?
C47 C48 C49 C51 143.1(3) . . . . ?
C51 C49 C50 C54 -7.3(4) . . . . ?
C48 C49 C50 C54 171.2(2) . . . . ?
C51 C49 C50 C44 172.0(2) . . . . ?
C48 C49 C50 C44 -9.5(4) . . . . ?
O2 C44 C50 C54 8.8(3) . . . . ?
C45 C44 C50 C54 -107.8(3) . . . . ?
C37 C44 C50 C54 129.8(2) . . . . ?
O2 C44 C50 C49 -170.5(2) . . . . ?
C45 C44 C50 C49 72.9(3) . . . . ?
C37 C44 C50 C49 -49.5(3) . . . . ?
C50 C49 C51 C52 5.3(4) . . . . ?
C48 C49 C51 C52 -173.2(3) . . . . ?
C49 C51 C52 C53 -0.1(4) . . . . ?
C51 C52 C53 C54 -3.0(4) . . . . ?
C52 C53 C54 C50 0.9(4) . . . . ?
C49 C50 C54 C53 4.3(4) . . . . ?
C44 C50 C54 C53 -175.0(2) . . . . ?
C46 C45 C55 C56 -3.0(4) . . . . ?
C44 C45 C55 C56 178.0(2) . . . . ?
C45 C55 C56 C57 0.3(4) . . . . ?
C55 C56 C57 C58 0.9(5) . . . . ?
C56 C57 C58 C46 0.5(5) . . . . ?
C45 C46 C58 C57 -3.1(4) . . . . ?
C47 C46 C58 C57 174.6(3) . . . . ?
